data_2013249
loop_
_publ_author_name
'Dielemann, Cedric'
'Matt, Dominique'
'Jones, Peter G.'
'Th\"onnessen, Holger'

_publ_section_title
;
 The host--guest complex between
 cone-25,26:27,28-bis(methylenedioxy)calix[4]arene and dichloromethane
;
_journal_issue 5
_journal_name_full 'Acta Crystallographica Section C'
_journal_page_first o247
_journal_page_last o249
_journal_paper_doi 10.1107/S0108270103006681
_journal_volume 59
_journal_year 2003
_chemical_formula_iupac 'C30 H24 O4, C H2 Cl2'
_chemical_formula_moiety 'C30 H24 O4, C H2 Cl2'
_chemical_formula_sum 'C31 H26 Cl2 O4'
_chemical_formula_weight 533.42
_chemical_name_systematic
;
cone-25,26:27,28-bis(methylenedioxy)calix[4]arene dichloromethane solvate
;
_space_group_IT_number 15
_symmetry_cell_setting monoclinic
_symmetry_space_group_name_Hall '-C 2yc'
_symmetry_space_group_name_H-M 'C 1 2/c 1'
_atom_sites_solution_hydrogens geom
_atom_sites_solution_primary direct
_atom_sites_solution_secondary difmap
_audit_creation_method SHELXL-97
_cell_angle_alpha 90.00
_cell_angle_beta 111.490(10)
_cell_angle_gamma 90.00
_cell_formula_units_Z 4
_cell_length_a 16.042(2)
_cell_length_b 9.4781(10)
_cell_length_c 17.599(2)
_cell_measurement_reflns_used 64
_cell_measurement_temperature 173(2)
_cell_measurement_theta_max 27
_cell_measurement_theta_min 8
_cell_volume 2489.9(5)
_computing_cell_refinement XSCANS
_computing_data_collection 'XSCANS (Fait, 1991)'
_computing_data_reduction XSCANS
_computing_molecular_graphics 'XP (Siemens, 1994)'
_computing_publication_material SHELXL97
_computing_structure_refinement 'SHELXL97 (Sheldrick, 1997)'
_computing_structure_solution 'SHELXS97 (Sheldrick, 1990)'
_diffrn_ambient_temperature 173(2)
_diffrn_measured_fraction_theta_full 0.995
_diffrn_measured_fraction_theta_max 0.995
_diffrn_measurement_device_type 'Siemens P4'
_diffrn_measurement_method \w
_diffrn_radiation_monochromator graphite
_diffrn_radiation_source 'fine-focus sealed tube'
_diffrn_radiation_type MoK\a
_diffrn_radiation_wavelength 0.71073
_diffrn_reflns_av_R_equivalents 0.0138
_diffrn_reflns_av_sigmaI/netI 0.0166
_diffrn_reflns_limit_h_max 7
_diffrn_reflns_limit_h_min -18
_diffrn_reflns_limit_k_max 11
_diffrn_reflns_limit_k_min 0
_diffrn_reflns_limit_l_max 19
_diffrn_reflns_limit_l_min -20
_diffrn_reflns_number 3350
_diffrn_reflns_theta_full 25.00
_diffrn_reflns_theta_max 25.00
_diffrn_reflns_theta_min 3.05
_diffrn_standards_decay_% 0
_diffrn_standards_interval_count 247
_diffrn_standards_number 3
_exptl_absorpt_coefficient_mu 0.299
_exptl_absorpt_correction_type none
_exptl_crystal_colour colourless
_exptl_crystal_density_diffrn 1.423
_exptl_crystal_density_method 'not measured'
_exptl_crystal_description block
_exptl_crystal_F_000 1112
_exptl_crystal_size_max 0.7
_exptl_crystal_size_mid 0.6
_exptl_crystal_size_min 0.5
_refine_diff_density_max 0.22
_refine_diff_density_min -0.39
_refine_ls_extinction_method none
_refine_ls_goodness_of_fit_ref 1.065
_refine_ls_hydrogen_treatment constr
_refine_ls_matrix_type full
_refine_ls_number_parameters 168
_refine_ls_number_reflns 2173
_refine_ls_number_restraints 0
_refine_ls_restrained_S_all 1.065
_refine_ls_R_factor_all 0.0401
_refine_ls_R_factor_gt 0.0347
_refine_ls_shift/su_max <0.001
_refine_ls_shift/su_mean 0.000
_refine_ls_structure_factor_coef Fsqd
_refine_ls_weighting_details 'calc w = 1/[\s^2^(Fo^2^)+(0.0493P)^2^+1.8139P] where P = (Fo^2^+2Fc^2^)/3'
_refine_ls_weighting_scheme calc
_refine_ls_wR_factor_gt 0.0896
_refine_ls_wR_factor_ref 0.0925
_reflns_number_gt 1894
_reflns_number_total 2173
_reflns_threshold_expression I>2\s(I)
_cod_data_source_file bm1530.cif
_cod_data_source_block I
_cod_original_sg_symbol_H-M 'C 2/c'
_cod_database_code 2013249
_cod_database_fobs_code 2013249

loop_
_symmetry_equiv_pos_as_xyz
'x, y, z'
'-x, y, -z+1/2'
'x+1/2, y+1/2, z'
'-x+1/2, y+1/2, -z+1/2'
'-x, -y, -z'
'x, -y, z-1/2'
'-x+1/2, -y+1/2, -z'
'x+1/2, -y+1/2, z-1/2'

loop_
_atom_site_label
_atom_site_fract_x
_atom_site_fract_y
_atom_site_fract_z
_atom_site_U_iso_or_equiv
_atom_site_adp_type
_atom_site_calc_flag
_atom_site_refinement_flags
_atom_site_occupancy
_atom_site_disorder_assembly
_atom_site_disorder_group
_atom_site_type_symbol
O1 -0.03403(7) 0.42569(11) 0.31439(6) 0.0280(3) Uani d . 1 . . O
O2 0.11689(7) 0.49167(10) 0.37375(6) 0.0283(3) Uani d . 1 . . O
C1 0.02659(11) 0.53078(16) 0.35714(10) 0.0298(4) Uani d . 1 . . C
H1A 0.0185 0.5500 0.4093 0.036 Uiso calc R 1 . . H
H1B 0.0132 0.6188 0.3246 0.036 Uiso calc R 1 . . H
C11 -0.08144(10) 0.35402(15) 0.35435(9) 0.0237(3) Uani d . 1 . . C
C12 -0.17184(10) 0.33321(15) 0.30808(9) 0.0239(3) Uani d . 1 . . C
C13 -0.22337(10) 0.25816(16) 0.34289(9) 0.0262(3) Uani d . 1 . . C
H13 -0.2853 0.2433 0.3125 0.031 Uiso calc R 1 . . H
C14 -0.18526(11) 0.20460(16) 0.42173(9) 0.0285(4) Uani d . 1 . . C
H14 -0.2210 0.1539 0.4452 0.034 Uiso calc R 1 . . H
C15 -0.09503(11) 0.22573(16) 0.46581(9) 0.0272(3) Uani d . 1 . . C
H15 -0.0695 0.1884 0.5195 0.033 Uiso calc R 1 . . H
C16 -0.04048(10) 0.30035(15) 0.43361(9) 0.0247(3) Uani d . 1 . . C
C17 0.05941(10) 0.31391(16) 0.48318(9) 0.0271(3) Uani d . 1 . . C
H17A 0.0734 0.4140 0.4987 0.032 Uiso calc R 1 . . H
H17B 0.0739 0.2585 0.5341 0.032 Uiso calc R 1 . . H
C21 0.14032(10) 0.34996(15) 0.38371(8) 0.0235(3) Uani d . 1 . . C
C22 0.11842(9) 0.26379(16) 0.43802(8) 0.0243(3) Uani d . 1 . . C
C23 0.15267(10) 0.12747(17) 0.45113(9) 0.0274(3) Uani d . 1 . . C
H23 0.1387 0.0676 0.4881 0.033 Uiso calc R 1 . . H
C24 0.20676(10) 0.07750(17) 0.41129(9) 0.0305(4) Uani d . 1 . . C
H24 0.2310 -0.0151 0.4219 0.037 Uiso calc R 1 . . H
C25 0.22533(10) 0.16301(17) 0.35598(9) 0.0280(3) Uani d . 1 . . C
H25 0.2615 0.1277 0.3279 0.034 Uiso calc R 1 . . H
C26 0.19200(9) 0.30025(16) 0.34045(8) 0.0242(3) Uani d . 1 . . C
C27 0.21231(10) 0.39104(17) 0.27827(9) 0.0275(3) Uani d . 1 . . C
H27A 0.2781 0.3982 0.2940 0.033 Uiso calc R 1 . . H
H27B 0.1888 0.4873 0.2793 0.033 Uiso calc R 1 . . H
C99 0.0000 0.0455(3) 0.2500 0.0362(5) Uani d S 1 . . C
H99 -0.0486 0.1070 0.2146 0.043 Uiso d R 1 . . H
Cl -0.04111(4) -0.05813(7) 0.31110(4) 0.0704(2) Uani d . 1 . . Cl

loop_
_atom_site_aniso_label
_atom_site_aniso_U_11
_atom_site_aniso_U_22
_atom_site_aniso_U_33
_atom_site_aniso_U_12
_atom_site_aniso_U_13
_atom_site_aniso_U_23
O1 0.0285(6) 0.0328(6) 0.0256(5) -0.0035(5) 0.0132(4) 0.0018(4)
O2 0.0294(6) 0.0220(5) 0.0357(6) -0.0041(4) 0.0147(5) -0.0064(4)
C1 0.0345(8) 0.0218(7) 0.0381(8) 0.0005(6) 0.0193(7) -0.0013(6)
C11 0.0290(8) 0.0214(7) 0.0253(7) 0.0014(6) 0.0155(6) -0.0012(6)
C12 0.0280(8) 0.0209(7) 0.0253(7) 0.0050(6) 0.0127(6) -0.0006(6)
C13 0.0262(8) 0.0245(7) 0.0296(8) 0.0006(6) 0.0121(6) -0.0025(6)
C14 0.0352(9) 0.0245(8) 0.0307(8) -0.0031(6) 0.0181(7) 0.0002(6)
C15 0.0354(8) 0.0264(8) 0.0217(7) 0.0009(7) 0.0126(6) 0.0000(6)
C16 0.0304(8) 0.0224(7) 0.0233(7) 0.0006(6) 0.0122(6) -0.0041(6)
C17 0.0309(8) 0.0302(8) 0.0209(7) -0.0020(6) 0.0104(6) -0.0031(6)
C21 0.0226(7) 0.0232(7) 0.0214(7) -0.0031(6) 0.0044(6) -0.0063(6)
C22 0.0228(7) 0.0286(8) 0.0180(7) -0.0030(6) 0.0033(6) -0.0055(6)
C23 0.0284(8) 0.0303(8) 0.0193(7) -0.0014(6) 0.0038(6) -0.0003(6)
C24 0.0304(8) 0.0301(8) 0.0244(7) 0.0058(7) 0.0024(6) -0.0016(6)
C25 0.0243(8) 0.0349(8) 0.0220(7) 0.0029(6) 0.0051(6) -0.0067(6)
C26 0.0196(7) 0.0290(8) 0.0204(7) -0.0051(6) 0.0033(6) -0.0068(6)
C27 0.0241(7) 0.0304(8) 0.0295(8) -0.0071(6) 0.0114(6) -0.0066(6)
C99 0.0312(12) 0.0349(12) 0.0345(12) 0.000 0.0026(10) 0.000
Cl 0.0486(3) 0.0926(5) 0.0648(4) -0.0202(3) 0.0147(3) 0.0214(3)

loop_
_atom_type_symbol
_atom_type_description
_atom_type_scat_dispersion_real
_atom_type_scat_dispersion_imag
_atom_type_scat_source
C C 0.0033 0.0016 'International Tables Vol C Tables 4.2.6.8 and 6.1.1.4'
H H 0.0000 0.0000 'International Tables Vol C Tables 4.2.6.8 and 6.1.1.4'
Cl Cl 0.1484 0.1585 'International Tables Vol C Tables 4.2.6.8 and 6.1.1.4'
O O 0.0106 0.0060 'International Tables Vol C Tables 4.2.6.8 and 6.1.1.4'

loop_
_geom_angle_atom_site_label_1
_geom_angle_atom_site_label_2
_geom_angle_atom_site_label_3
_geom_angle_site_symmetry_1
_geom_angle_site_symmetry_3
_geom_angle
C11 O1 C1 . . 118.47(11)
C21 O2 C1 . . 119.19(11)
O1 C1 O2 . . 112.33(12)
O1 C1 H1A . . 109.1
O2 C1 H1A . . 109.1
O1 C1 H1B . . 109.1
O2 C1 H1B . . 109.1
H1A C1 H1B . . 107.9
O1 C11 C12 . . 114.81(12)
O1 C11 C16 . . 122.53(13)
C12 C11 C16 . . 122.58(13)
C13 C12 C11 . . 118.31(13)
C13 C12 C27 . 2 121.31(13)
C11 C12 C27 . 2 120.37(13)
C14 C13 C12 . . 120.72(14)
C14 C13 H13 . . 119.6
C12 C13 H13 . . 119.6
C15 C14 C13 . . 119.57(14)
C15 C14 H14 . . 120.2
C13 C14 H14 . . 120.2
C14 C15 C16 . . 121.88(14)
C14 C15 H15 . . 119.1
C16 C15 H15 . . 119.1
C15 C16 C11 . . 116.91(14)
C15 C16 C17 . . 119.63(13)
C11 C16 C17 . . 123.40(13)
C22 C17 C16 . . 113.62(12)
C22 C17 H17A . . 108.8
C16 C17 H17A . . 108.8
C22 C17 H17B . . 108.8
C16 C17 H17B . . 108.8
H17A C17 H17B . . 107.7
O2 C21 C22 . . 121.86(13)
O2 C21 C26 . . 116.40(13)
C22 C21 C26 . . 121.61(14)
C23 C22 C21 . . 118.30(13)
C23 C22 C17 . . 119.23(13)
C21 C22 C17 . . 122.47(13)
C24 C23 C22 . . 121.15(14)
C24 C23 H23 . . 119.4
C22 C23 H23 . . 119.4
C25 C24 C23 . . 119.58(14)
C25 C24 H24 . . 120.2
C23 C24 H24 . . 120.2
C24 C25 C26 . . 121.30(14)
C24 C25 H25 . . 119.4
C26 C25 H25 . . 119.4
C25 C26 C21 . . 117.98(14)
C25 C26 C27 . . 120.11(13)
C21 C26 C27 . . 121.91(13)
C26 C27 C12 . 2 112.98(12)
C26 C27 H27A . . 109.0
C12 C27 H27A 2 . 109.0
C26 C27 H27B . . 109.0
C12 C27 H27B 2 . 109.0
H27A C27 H27B . . 107.8
Cl C99 Cl 2 . 111.87(14)
Cl C99 H99 2 . 109.2
Cl C99 H99 . . 109.2

loop_
_geom_bond_atom_site_label_1
_geom_bond_atom_site_label_2
_geom_bond_site_symmetry_2
_geom_bond_distance
_geom_bond_publ_flag
O1 C11 . 1.3879(17) ?
O1 C1 . 1.4028(18) ?
O2 C21 . 1.3884(18) ?
O2 C1 . 1.4181(19) ?
C1 H1A . 0.9900 ?
C1 H1B . 0.9900 ?
C11 C12 . 1.393(2) ?
C11 C16 . 1.402(2) ?
C12 C13 . 1.391(2) ?
C12 C27 2 1.519(2) ?
C13 C14 . 1.391(2) ?
C13 H13 . 0.9500 ?
C14 C15 . 1.384(2) ?
C14 H14 . 0.9500 ?
C15 C16 . 1.396(2) ?
C15 H15 . 0.9500 ?
C16 C17 . 1.524(2) ?
C17 C22 . 1.518(2) ?
C17 H17A . 0.9900 ?
C17 H17B . 0.9900 ?
C21 C22 . 1.396(2) ?
C21 C26 . 1.397(2) ?
C22 C23 . 1.390(2) ?
C23 C24 . 1.384(2) ?
C23 H23 . 0.9500 ?
C24 C25 . 1.380(2) ?
C24 H24 . 0.9500 ?
C25 C26 . 1.395(2) ?
C25 H25 . 0.9500 ?
C26 C27 . 1.518(2) ?
C27 H27A . 0.9900 ?
C27 H27B . 0.9900 ?
C99 Cl 2 1.7539(15) ?
C99 Cl . 1.7539(15) ?
C99 H99 . 0.9900 ?

loop_
_geom_hbond_atom_site_label_D
_geom_hbond_atom_site_label_H
_geom_hbond_atom_site_label_A
_geom_hbond_site_symmetry_A
_geom_hbond_distance_DH
_geom_hbond_distance_HA
_geom_hbond_distance_DA
_geom_hbond_angle_DHA
C27 H27A Cl 3 0.99 2.83 3.8128(17) 170

loop_
_geom_torsion_atom_site_label_1
_geom_torsion_atom_site_label_2
_geom_torsion_atom_site_label_3
_geom_torsion_atom_site_label_4
_geom_torsion_site_symmetry_1
_geom_torsion_site_symmetry_4
_geom_torsion
_geom_torsion_publ_flag
C11 O1 C1 O2 . . 111.24(14) y
C21 O2 C1 O1 . . -29.61(18) y
C1 O1 C11 C12 . . 136.93(13) y
C1 O1 C11 C16 . . -46.25(19) ?
O1 C11 C12 C13 . . 177.96(12) ?
C16 C11 C12 C13 . . 1.1(2) ?
O1 C11 C12 C27 . 2 -1.83(19) ?
C16 C11 C12 C27 . 2 -178.65(13) y
C11 C12 C13 C14 . . -0.4(2) ?
C27 C12 C13 C14 2 . 179.37(14) ?
C12 C13 C14 C15 . . -0.3(2) ?
C13 C14 C15 C16 . . 0.3(2) ?
C14 C15 C16 C11 . . 0.4(2) ?
C14 C15 C16 C17 . . -176.86(13) ?
O1 C11 C16 C15 . . -177.67(12) ?
C12 C11 C16 C15 . . -1.1(2) ?
O1 C11 C16 C17 . . -0.6(2) ?
C12 C11 C16 C17 . . 175.99(13) ?
C15 C16 C17 C22 . . 125.23(15) ?
C11 C16 C17 C22 . . -51.79(19) ?
C1 O2 C21 C22 . . -51.89(19) ?
C1 O2 C21 C26 . . 132.11(14) y
O2 C21 C22 C23 . . -173.03(12) ?
C26 C21 C22 C23 . . 2.8(2) ?
O2 C21 C22 C17 . . 6.6(2) ?
C26 C21 C22 C17 . . -177.60(13) ?
C16 C17 C22 C23 . . -96.46(16) ?
C16 C17 C22 C21 . . 83.90(17) ?
C21 C22 C23 C24 . . -0.3(2) ?
C17 C22 C23 C24 . . -179.97(13) ?
C22 C23 C24 C25 . . -1.6(2) ?
C23 C24 C25 C26 . . 1.2(2) ?
C24 C25 C26 C21 . . 1.1(2) ?
C24 C25 C26 C27 . . -179.01(13) ?
O2 C21 C26 C25 . . 172.86(12) ?
C22 C21 C26 C25 . . -3.1(2) ?
O2 C21 C26 C27 . . -7.00(19) y
C22 C21 C26 C27 . . 176.99(13) ?
C25 C26 C27 C12 . 2 64.44(18) ?
C21 C26 C27 C12 . 2 -115.70(15) y
